data_2208836
loop_
_publ_author_name
'He, Ting'
'Li, Yi-Zhi'
'Hu, Hong-Wen'

_publ_section_title
;4-Amino-5-(4-chlorophenoxymethyl)-2-(2-cyanoethyl)-2<i>H</i>-1,2,4-triazole-3(4<i>H</i>)-thione
 monohydrate
;
_journal_coeditor_code CI2051
_journal_issue 5
_journal_name_full 'Acta Crystallographica Section E'
_journal_page_first o1928
_journal_page_last o1929
_journal_paper_doi 10.1107/S1600536806013365
_journal_volume 62
_journal_year 2006
_chemical_formula_iupac 'C12 H12 Cl N5 O S, H2 O'
_chemical_formula_moiety 'C12 H12 Cl N5 O S, H2 O'
_chemical_formula_sum 'C12 H14 Cl N5 O2 S'
_chemical_formula_weight 327.79
_chemical_name_systematic
;
4-Amino-5-(4-chlorophenoxymethyl)-2-(2-cyanoethyl)-2H-1,2,4-triazole-
3(4H)-thione monohydrate
;
_space_group_IT_number 2
_symmetry_cell_setting triclinic
_symmetry_space_group_name_Hall '-P 1'
_symmetry_space_group_name_H-M 'P -1'
_atom_sites_solution_hydrogens geom
_atom_sites_solution_primary direct
_atom_sites_solution_secondary difmap
_cell_angle_alpha 90.76(11)
_cell_angle_beta 94.21(16)
_cell_angle_gamma 99.01(14)
_cell_formula_units_Z 2
_cell_length_a 7.330(18)
_cell_length_b 8.944(11)
_cell_length_c 11.734(17)
_cell_measurement_reflns_used 25
_cell_measurement_temperature 293(2)
_cell_measurement_theta_max 13.93
_cell_measurement_theta_min 11.45
_cell_volume 757(2)
_computing_cell_refinement 'CAD-4 Software'
_computing_data_collection 'CAD-4 Software (Enraf--Nonius, 1989)'
_computing_data_reduction 'XCAD4 (Harms & Wocadlo, 1995)'
_computing_molecular_graphics 'SHELXTL  (Sheldrick, 1998)'
_computing_publication_material SHELXL97
_computing_structure_refinement 'SHELXL97 (Sheldrick, 1997)'
_computing_structure_solution 'SHELXS97 (Sheldrick, 1997)'
_diffrn_ambient_temperature 293(2)
_diffrn_measured_fraction_theta_full 1.000
_diffrn_measured_fraction_theta_max 1.000
_diffrn_measurement_device_type 'Enraf--Nonius CAD-4'
_diffrn_measurement_method \w/2\q
_diffrn_radiation_monochromator graphite
_diffrn_radiation_source 'fine-focus sealed tube'
_diffrn_radiation_type MoK\a
_diffrn_radiation_wavelength 0.71073
_diffrn_reflns_av_R_equivalents 0.0252
_diffrn_reflns_av_sigmaI/netI 0.0352
_diffrn_reflns_limit_h_max 8
_diffrn_reflns_limit_h_min -1
_diffrn_reflns_limit_k_max 10
_diffrn_reflns_limit_k_min -10
_diffrn_reflns_limit_l_max 14
_diffrn_reflns_limit_l_min -14
_diffrn_reflns_number 3406
_diffrn_reflns_theta_full 25.16
_diffrn_reflns_theta_max 25.16
_diffrn_reflns_theta_min 1.74
_diffrn_standards_decay_% 0.0022
_diffrn_standards_interval_count 100
_diffrn_standards_number 3
_exptl_absorpt_coefficient_mu 0.401
_exptl_absorpt_correction_T_max 0.9063
_exptl_absorpt_correction_T_min 0.8891
_exptl_absorpt_correction_type psi-scan
_exptl_absorpt_process_details '(North <i>et al.</i>,  1968)'
_exptl_crystal_colour colourless
_exptl_crystal_density_diffrn 1.437
_exptl_crystal_density_method 'not measured'
_exptl_crystal_description Prism
_exptl_crystal_F_000 340
_exptl_crystal_size_max 0.30
_exptl_crystal_size_mid 0.30
_exptl_crystal_size_min 0.25
_refine_diff_density_max 0.215
_refine_diff_density_min -0.315
_refine_ls_extinction_method none
_refine_ls_goodness_of_fit_ref 1.064
_refine_ls_hydrogen_treatment mixed
_refine_ls_matrix_type full
_refine_ls_number_parameters 202
_refine_ls_number_reflns 2717
_refine_ls_number_restraints 0
_refine_ls_restrained_S_all 1.064
_refine_ls_R_factor_all 0.0715
_refine_ls_R_factor_gt 0.0585
_refine_ls_shift/su_max 0.001
_refine_ls_shift/su_mean 0.000
_refine_ls_structure_factor_coef Fsqd
_refine_ls_weighting_details 'calc w=1/[\s^2^(Fo^2^)+(0.05P)^2^+0.99P] where P=(Fo^2^+2Fc^2^)/3'
_refine_ls_weighting_scheme calc
_refine_ls_wR_factor_gt 0.1288
_refine_ls_wR_factor_ref 0.1330
_reflns_number_gt 2231
_reflns_number_total 2717
_reflns_threshold_expression I>2\s(I)
_cod_data_source_file ci2051.cif
_cod_data_source_block 2
_cod_depositor_comments
;
The following automatic conversions were performed:
'_symmetry_cell_setting' value 'Triclinic' changed to 'triclinic'
according to '/home/saulius/struct/CIF-dictionaries/cif_core.dic'
dictionary named 'cif_core.dic' version 2.4.1 from 2010-06-29.

Automatic conversion script
Id: cif_fix_enum 1527 2010-12-29 10:47:43Z saulius 

The following automatic conversions were performed:

'_symmetry_cell_setting' value 'Triclinic' changed to 'triclinic'
according to /home/saulius/struct/CIF-dictionaries/cif_core.dic
dictionary named 'cif_core.dic' version 2.4.1 from 2010-06-29.

Automatic conversion script
Id: cif_fix_values 1715 2011-07-08 13:25:40Z adriana 
;
_cod_original_cell_volume 757.5(2)
_cod_database_code 2208836
_cod_database_fobs_code 2208836

loop_
_symmetry_equiv_pos_as_xyz
'x, y, z'
'-x, -y, -z'

loop_
_atom_site_type_symbol
_atom_site_label
_atom_site_fract_x
_atom_site_fract_y
_atom_site_fract_z
_atom_site_U_iso_or_equiv
_atom_site_adp_type
_atom_site_calc_flag
_atom_site_refinement_flags
_atom_site_occupancy
S S1 0.34351(14) 0.73824(10) 0.47848(7) 0.0437(3) Uani d . 1
Cl Cl1 0.12964(13) 1.26845(11) 1.38427(8) 0.0478(3) Uani d . 1
O O1 0.2793(3) 0.9330(3) 0.97898(19) 0.0382(6) Uani d . 1
O O2 0.4131(5) 0.6204(4) 0.0599(3) 0.0626(8) Uani d . 1
H H2A 0.465(7) 0.616(6) -0.002(5) 0.075 Uiso d . 1
H H2B 0.306(7) 0.630(6) 0.072(4) 0.075 Uiso d . 1
N N1 0.3091(4) 0.9013(3) 0.6721(2) 0.0345(6) Uani d . 1
N N2 0.3640(4) 0.6812(3) 0.7064(2) 0.0334(6) Uani d . 1
N N3 0.3460(4) 0.7448(3) 0.8109(2) 0.0341(6) Uani d . 1
N N4 0.2709(5) 1.0335(3) 0.6206(3) 0.0440(8) Uani d . 1
H H4A 0.368(6) 1.088(5) 0.602(4) 0.053 Uiso d . 1
H H4B 0.232(6) 1.009(5) 0.555(4) 0.053 Uiso d . 1
N N5 0.0082(5) 0.4046(4) 0.8444(3) 0.0613(10) Uani d . 1
C C1 0.2467(5) 0.9500(4) 1.1737(3) 0.0391(8) Uani d . 1
H H1 0.2725 0.8517 1.1792 0.047 Uiso calc R 1
C C2 0.2124(5) 1.0275(5) 1.2698(3) 0.0454(9) Uani d . 1
H H2 0.2164 0.9818 1.3405 0.054 Uiso calc R 1
C C3 0.1722(5) 1.1721(4) 1.2619(3) 0.0416(8) Uani d . 1
C C4 0.1627(5) 1.2400(4) 1.1565(3) 0.0464(9) Uani d . 1
H H4 0.1332 1.3372 1.1510 0.056 Uiso calc R 1
C C5 0.1971(5) 1.1630(4) 1.0598(3) 0.0406(8) Uani d . 1
H H5 0.1896 1.2079 0.9889 0.049 Uiso calc R 1
C C6 0.2427(4) 1.0193(4) 1.0681(3) 0.0315(7) Uani d . 1
C C7 0.2755(5) 0.9980(4) 0.8689(3) 0.0315(7) Uani d . 1
H H7A 0.3700 1.0869 0.8677 0.038 Uiso calc R 1
H H7B 0.1556 1.0276 0.8491 0.038 Uiso calc R 1
C C8 0.3117(4) 0.8793(3) 0.7869(3) 0.0313(7) Uani d . 1
C C9 0.3422(5) 0.7727(4) 0.6184(3) 0.0338(7) Uani d . 1
C C10 0.4001(6) 0.5255(4) 0.6985(3) 0.0453(9) Uani d . 1
H H10A 0.4639 0.5003 0.7693 0.054 Uiso calc R 1
H H10B 0.4796 0.5161 0.6371 0.054 Uiso calc R 1
C C11 0.2179(6) 0.4149(4) 0.6757(4) 0.0523(10) Uani d . 1
H H11A 0.1509 0.4447 0.6075 0.063 Uiso calc R 1
H H11B 0.2458 0.3141 0.6615 0.063 Uiso calc R 1
C C12 0.1008(6) 0.4110(4) 0.7709(4) 0.0499(10) Uani d . 1

loop_
_atom_site_aniso_label
_atom_site_aniso_U_11
_atom_site_aniso_U_22
_atom_site_aniso_U_33
_atom_site_aniso_U_12
_atom_site_aniso_U_13
_atom_site_aniso_U_23
S1 0.0598(6) 0.0425(5) 0.0303(5) 0.0086(4) 0.0123(4) 0.0002(4)
Cl1 0.0503(5) 0.0553(6) 0.0411(5) 0.0179(4) 0.0072(4) -0.0153(4)
O1 0.0533(15) 0.0359(12) 0.0280(12) 0.0144(11) 0.0050(10) -0.0017(9)
O2 0.069(2) 0.0622(19) 0.0609(19) 0.0175(17) 0.0168(17) 0.0171(16)
N1 0.0422(16) 0.0309(14) 0.0317(14) 0.0076(12) 0.0076(12) 0.0020(11)
N2 0.0460(16) 0.0272(13) 0.0300(14) 0.0128(12) 0.0077(12) -0.0015(11)
N3 0.0429(16) 0.0324(14) 0.0291(14) 0.0124(12) 0.0035(12) 0.0028(11)
N4 0.069(2) 0.0291(15) 0.0399(17) 0.0189(15) 0.0175(16) 0.0068(13)
N5 0.057(2) 0.057(2) 0.068(2) -0.0030(17) 0.0184(19) 0.0132(18)
C1 0.0420(19) 0.0411(19) 0.0364(18) 0.0126(15) 0.0036(15) 0.0070(15)
C2 0.046(2) 0.060(2) 0.0310(18) 0.0129(18) 0.0028(15) 0.0012(16)
C3 0.0364(19) 0.053(2) 0.0357(19) 0.0097(16) 0.0007(15) -0.0098(16)
C4 0.053(2) 0.0342(19) 0.052(2) 0.0065(16) 0.0081(18) -0.0038(16)
C5 0.050(2) 0.0416(19) 0.0301(17) 0.0075(16) 0.0027(15) -0.0048(14)
C6 0.0301(16) 0.0387(18) 0.0278(16) 0.0102(14) 0.0060(13) -0.0038(13)
C7 0.0393(18) 0.0318(16) 0.0270(16) 0.0153(14) 0.0058(13) 0.0014(13)
C8 0.0319(17) 0.0326(17) 0.0285(16) 0.0025(13) 0.0027(13) -0.0009(13)
C9 0.0433(19) 0.0283(16) 0.0329(17) 0.0100(14) 0.0132(14) 0.0027(13)
C10 0.062(2) 0.0305(18) 0.050(2) 0.0254(17) 0.0112(18) 0.0035(15)
C11 0.074(3) 0.0288(18) 0.058(2) 0.0162(18) 0.014(2) -0.0036(16)
C12 0.065(3) 0.0278(18) 0.058(2) 0.0093(17) 0.008(2) -0.0029(16)

loop_
_atom_type_symbol
_atom_type_description
_atom_type_scat_dispersion_real
_atom_type_scat_dispersion_imag
_atom_type_scat_source
C C 0.0033 0.0016 'International Tables Vol C Tables 4.2.6.8 and 6.1.1.4'
H H 0.0000 0.0000 'International Tables Vol C Tables 4.2.6.8 and 6.1.1.4'
N N 0.0061 0.0033 'International Tables Vol C Tables 4.2.6.8 and 6.1.1.4'
O O 0.0106 0.0060 'International Tables Vol C Tables 4.2.6.8 and 6.1.1.4'
S S 0.1246 0.1234 'International Tables Vol C Tables 4.2.6.8 and 6.1.1.4'
Cl Cl 0.1484 0.1585 'International Tables Vol C Tables 4.2.6.8 and 6.1.1.4'

loop_
_geom_angle_atom_site_label_1
_geom_angle_atom_site_label_2
_geom_angle_atom_site_label_3
_geom_angle
C6 O1 C7 117.2(2)
H2A O2 H2B 131(5)
C8 N1 C9 109.1(3)
C8 N1 N4 123.9(3)
C9 N1 N4 126.9(3)
C9 N2 N3 114.1(2)
C9 N2 C10 126.0(3)
N3 N2 C10 119.8(3)
C8 N3 N2 103.7(2)
N1 N4 H4A 112(3)
N1 N4 H4B 106(3)
H4A N4 H4B 94(4)
C2 C1 C6 119.7(3)
C2 C1 H1 120.1
C6 C1 H1 120.1
C3 C2 C1 120.3(3)
C3 C2 H2 119.8
C1 C2 H2 119.8
C2 C3 C4 120.1(3)
C2 C3 Cl1 119.7(3)
C4 C3 Cl1 120.2(3)
C5 C4 C3 119.9(3)
C5 C4 H4 120.1
C3 C4 H4 120.1
C4 C5 C6 120.0(3)
C4 C5 H5 120.0
C6 C5 H5 120.0
O1 C6 C5 125.2(3)
O1 C6 C1 114.9(3)
C5 C6 C1 119.9(3)
O1 C7 C8 106.5(2)
O1 C7 H7A 110.4
C8 C7 H7A 110.4
O1 C7 H7B 110.4
C8 C7 H7B 110.4
H7A C7 H7B 108.6
N3 C8 N1 110.8(3)
N3 C8 C7 127.0(3)
N1 C8 C7 122.1(3)
N2 C9 N1 102.2(3)
N2 C9 S1 129.7(2)
N1 C9 S1 128.1(3)
N2 C10 C11 110.6(3)
N2 C10 H10A 109.5
C11 C10 H10A 109.5
N2 C10 H10B 109.5
C11 C10 H10B 109.5
H10A C10 H10B 108.1
C12 C11 C10 112.3(3)
C12 C11 H11A 109.1
C10 C11 H11A 109.1
C12 C11 H11B 109.1
C10 C11 H11B 109.1
H11A C11 H11B 107.9
N5 C12 C11 178.5(4)

loop_
_geom_bond_atom_site_label_1
_geom_bond_atom_site_label_2
_geom_bond_distance
S1 C9 1.668(3)
Cl1 C3 1.738(3)
O1 C6 1.359(4)
O1 C7 1.423(4)
O2 H2A 0.85(5)
O2 H2B 0.83(5)
N1 C8 1.363(4)
N1 C9 1.367(4)
N1 N4 1.393(4)
N2 C9 1.342(4)
N2 N3 1.368(4)
N2 C10 1.461(4)
N3 C8 1.298(4)
N4 H4A 0.84(4)
N4 H4B 0.82(4)
N5 C12 1.133(5)
C1 C2 1.375(5)
C1 C6 1.394(5)
C1 H1 0.93
C2 C3 1.374(5)
C2 H2 0.93
C3 C4 1.387(5)
C4 C5 1.379(5)
C4 H4 0.93
C5 C6 1.380(5)
C5 H5 0.93
C7 C8 1.491(4)
C7 H7A 0.97
C7 H7B 0.97
C10 C11 1.536(6)
C10 H10A 0.97
C10 H10B 0.97
C11 C12 1.456(6)
C11 H11A 0.97
C11 H11B 0.97

loop_
_geom_hbond_atom_site_label_D
_geom_hbond_atom_site_label_H
_geom_hbond_atom_site_label_A
_geom_hbond_site_symmetry_A
_geom_hbond_distance_DH
_geom_hbond_distance_HA
_geom_hbond_distance_DA
_geom_hbond_angle_DHA
O2 H2A O2 2_665 0.85(5) 2.52(5) 3.046(7) 121(4)
O2 H2B N5 2_566 0.83(5) 2.54(5) 3.338(5) 162(5)
N4 H4A S1 2_676 0.84(4) 2.66(4) 3.499(4) 174(4)
N4 H4B S1 . 0.82(4) 2.83(4) 3.239(3) 113(3)
C10 H10A O2 2_666 0.97 2.47 3.421(5) 167
C11 H11B N4 1_545 0.97 2.59 3.550(5) 172
C7 H7B Cg 2_577 0.97 2.70 3.486(4) 139

loop_
_geom_torsion_atom_site_label_1
_geom_torsion_atom_site_label_2
_geom_torsion_atom_site_label_3
_geom_torsion_atom_site_label_4
_geom_torsion
C9 N2 N3 C8 0.2(4)
C10 N2 N3 C8 -178.7(3)
C6 C1 C2 C3 0.7(5)
C1 C2 C3 C4 1.2(6)
C1 C2 C3 Cl1 -179.9(3)
C2 C3 C4 C5 -1.2(6)
Cl1 C3 C4 C5 179.8(3)
C3 C4 C5 C6 -0.7(6)
C7 O1 C6 C5 2.0(5)
C7 O1 C6 C1 179.5(3)
C4 C5 C6 O1 180.0(3)
C4 C5 C6 C1 2.5(5)
C2 C1 C6 O1 179.7(3)
C2 C1 C6 C5 -2.6(5)
C6 O1 C7 C8 -177.7(3)
N2 N3 C8 N1 -0.4(4)
N2 N3 C8 C7 178.6(3)
C9 N1 C8 N3 0.5(4)
N4 N1 C8 N3 178.2(3)
C9 N1 C8 C7 -178.5(3)
N4 N1 C8 C7 -0.8(5)
O1 C7 C8 N3 -2.1(5)
O1 C7 C8 N1 176.8(3)
N3 N2 C9 N1 0.1(4)
C10 N2 C9 N1 178.9(3)
N3 N2 C9 S1 -177.0(3)
C10 N2 C9 S1 1.8(5)
C8 N1 C9 N2 -0.4(4)
N4 N1 C9 N2 -178.0(3)
C8 N1 C9 S1 176.8(3)
N4 N1 C9 S1 -0.8(5)
C9 N2 C10 C11 -84.9(4)
N3 N2 C10 C11 93.8(4)
N2 C10 C11 C12 -65.7(4)

loop_
_cod_related_entry_id
_cod_related_entry_database
_cod_related_entry_code
1 ChemSpider 21128406
